data_4516896
loop_
_publ_author_name
'Kumar, Anuj'
'Naaz, Afsana'
'Prakasham, A. P.'
'Gangwar, Manoj Kumar'
'Butcher, Raymond J.'
'Panda, Dulal'
'Ghosh, Prasenjit'

_publ_section_title
;
 Potent Anticancer Activity with High Selectivity of a Chiral Palladium
 N-Heterocyclic Carbene Complex.
;
_journal_issue 8
_journal_name_full 'ACS omega'
_journal_page_first 4632
_journal_page_last 4646
_journal_paper_doi 10.1021/acsomega.7b00688
_journal_volume 2
_journal_year 2017
_chemical_absolute_configuration ad
_chemical_formula_moiety 'C38 H54 Br2 N6 Pd'
_chemical_formula_sum 'C38 H54 Br2 N6 Pd'
_chemical_formula_weight 861.09
_space_group_crystal_system triclinic
_space_group_IT_number 1
_space_group_name_Hall 'P 1'
_space_group_name_H-M_alt 'P 1'
_atom_sites_solution_hydrogens geom
_atom_sites_solution_primary direct
_atom_sites_solution_secondary difmap
_audit_creation_date 2017-07-11
_audit_creation_method
;
Olex2 1.2-ac3
(compiled 2016.08.26 svn.r3337 for Rigaku Oxford Diffraction, GUI svn.r5221)
;
_cell_angle_alpha 98.396(4)
_cell_angle_beta 95.925(4)
_cell_angle_gamma 101.192(3)
_cell_formula_units_Z 2
_cell_length_a 11.565(3)
_cell_length_b 13.039(3)
_cell_length_c 13.719(3)
_cell_measurement_reflns_used 13098
_cell_measurement_temperature 150(2)
_cell_measurement_theta_max 25.00
_cell_measurement_theta_min 3.02
_cell_volume 1989.1(8)
_computing_cell_refinement 'CrystalClear-SM Expert 2.0 r4'
_computing_data_collection 'CrystalClear-SM Expert 2.0 r4 (Rigaku, 2009)'
_computing_data_reduction 'CrystalClear-SM Expert 2.0 r4'
_computing_molecular_graphics 'Olex2 (Dolomanov et al., 2009)'
_computing_publication_material 'Olex2 (Dolomanov et al., 2009)'
_computing_structure_refinement 'ShelXL (Sheldrick, 2015)'
_computing_structure_solution 'SHELXS86 (Sheldrick, 1985)'
_diffrn_ambient_temperature 150.15
_diffrn_measured_fraction_theta_full 0.999
_diffrn_measured_fraction_theta_max 0.999
_diffrn_measurement_device_type 'Rigaku CCD'
_diffrn_measurement_method '\w scans'
_diffrn_radiation_type MoK\a
_diffrn_radiation_wavelength 0.71075
_diffrn_reflns_av_R_equivalents 0.0558
_diffrn_reflns_av_unetI/netI 0.0558
_diffrn_reflns_Laue_measured_fraction_full 0.932
_diffrn_reflns_Laue_measured_fraction_max 0.932
_diffrn_reflns_limit_h_max 13
_diffrn_reflns_limit_h_min -13
_diffrn_reflns_limit_k_max 15
_diffrn_reflns_limit_k_min -15
_diffrn_reflns_limit_l_max 16
_diffrn_reflns_limit_l_min -16
_diffrn_reflns_number 35247
_diffrn_reflns_point_group_measured_fraction_full 0.913
_diffrn_reflns_point_group_measured_fraction_max 0.913
_diffrn_reflns_theta_full 24.998
_diffrn_reflns_theta_max 24.998
_diffrn_reflns_theta_min 3.625
_diffrn_source 'fine-focus sealed tube'
_exptl_absorpt_coefficient_mu 2.508
_exptl_absorpt_correction_T_max 0.818
_exptl_absorpt_correction_T_min 0.462
_exptl_absorpt_correction_type multi-scan
_exptl_absorpt_process_details 'NUMABS (Rigaku, 1999)'
_exptl_crystal_colour Colorless
_exptl_crystal_density_diffrn 1.438
_exptl_crystal_density_method 'not measured'
_exptl_crystal_description Prism
_exptl_crystal_F_000 880
_exptl_crystal_size_max 0.37
_exptl_crystal_size_mid 0.26
_exptl_crystal_size_min 0.08
_refine_diff_density_max 0.691
_refine_diff_density_min -0.885
_refine_diff_density_rms 0.092
_refine_ls_abs_structure_details
;
 Flack x determined using 4079 quotients [(I+)-(I-)]/[(I+)+(I-)]
 (Parsons, Flack and Wagner, Acta Cryst. B69 (2013) 249-259).
;
_refine_ls_abs_structure_Flack 0.015(6)
_refine_ls_extinction_method none
_refine_ls_goodness_of_fit_ref 1.086
_refine_ls_hydrogen_treatment constr
_refine_ls_matrix_type full
_refine_ls_number_parameters 859
_refine_ls_number_reflns 12811
_refine_ls_number_restraints 9
_refine_ls_restrained_S_all 1.085
_refine_ls_R_factor_all 0.0564
_refine_ls_R_factor_gt 0.0369
_refine_ls_shift/su_max 0.000
_refine_ls_shift/su_mean 0.000
_refine_ls_structure_factor_coef Fsqd
_refine_ls_weighting_details 'w=1/[\s^2^(Fo^2^)+(0.0458P)^2^+0.6592P] where P=(Fo^2^+2Fc^2^)/3'
_refine_ls_weighting_scheme calc
_refine_ls_wR_factor_gt 0.0823
_refine_ls_wR_factor_ref 0.0994
_reflns_Friedel_coverage 0.959
_reflns_Friedel_fraction_full 0.894
_reflns_Friedel_fraction_max 0.894
_reflns_number_gt 10780
_reflns_number_total 12811
_reflns_threshold_expression 'I > 2\s(I)'
_cod_data_source_file ao7b00688_si_002.cif
_cod_data_source_block 1R2R5S-3b_PG-AK-11-223
_cod_depositor_comments
;

2020-07-21
Z value and formula fixed to values more according to usual
chemical conventions.                 miguel
;
_cod_original_formula_sum 'C76 H108 Br4 N12 Pd2'
_cod_original_formula_weight 1722.18
_cod_original_formula_moiety '2(C38 H54 Br2 N6 Pd)'
_cod_original_formula_units_Z 1
_cod_database_code 4516896
_shelx_space_group_comment
;
The symmetry employed for this shelxl refinement is uniquely defined
by the following loop, which should always be used as a source of
symmetry information in preference to the above space-group names.
They are only intended as comments.
;
_shelx_estimated_absorpt_t_max 0.825
_shelx_estimated_absorpt_t_min 0.457
_olex2_refinement_description
;
1. Fixed Uiso
 At 1.2 times of:
  All C(H) groups, All C(H,H) groups
 At 1.5 times of:
  All C(H,H,H) groups
2. Uiso/Uaniso restraints and constraints
Uanis(N10) \\sim Ueq, Uanis(C8) \\sim Ueq, Uanis(C11) \\sim Ueq, Uanis(C17)
\\sim Ueq, Uanis(C19) \\sim Ueq, Uanis(C16) \\sim Ueq, Uanis(C46) \\sim Ueq,
Uanis(C72) \\sim Ueq, Uanis(C74) \\sim Ueq: with sigma of -0.1 and sigma for
terminal atoms of -0.2
Uanis(C51) \\sim Ueq, Uanis(C38) \\sim Ueq, Uanis(N12) \\sim Ueq, Uanis(C47)
\\sim Ueq, Uanis(C54) \\sim Ueq, Uanis(C55) \\sim Ueq, Uanis(C59) \\sim Ueq,
Uanis(C60) \\sim Ueq, Uanis(N1) \\sim Ueq: with sigma of -0.1 and sigma for
terminal atoms of -0.2
Uanis(C9) \\sim Ueq, Uanis(C14) \\sim Ueq, Uanis(N11) \\sim Ueq, Uanis(C48)
\\sim Ueq, Uanis(C53) \\sim Ueq, Uanis(C76) \\sim Ueq, Uanis(C40) \\sim Ueq,
Uanis(C28) \\sim Ueq, Uanis(C61) \\sim Ueq: with sigma of -0.1 and sigma for
terminal atoms of -0.2
Uanis(C12) \\sim Ueq, Uanis(C31) \\sim Ueq, Uanis(C33) \\sim Ueq, Uanis(C50)
\\sim Ueq, Uanis(C56) \\sim Ueq, Uanis(C57) \\sim Ueq, Uanis(C13) \\sim Ueq,
Uanis(C20) \\sim Ueq, Uanis(C6) \\sim Ueq, Uanis(C44) \\sim Ueq: with sigma of
-0.1 and sigma for terminal atoms of -0.2
Uanis(C45) \\sim Ueq, Uanis(C64) \\sim Ueq, Uanis(C5) \\sim Ueq, Uanis(C10)
\\sim Ueq, Uanis(C22) \\sim Ueq, Uanis(C62) \\sim Ueq, Uanis(C21) \\sim Ueq,
Uanis(C37) \\sim Ueq, Uanis(C67) \\sim Ueq: with sigma of -0.1 and sigma for
terminal atoms of -0.2
Uanis(C31) \\sim Ueq: with sigma of 0.01 and sigma for terminal atoms of 0.01
3.a Ternary CH refined with riding coordinates:
 C23(H23), C25(H25), C29(H29), C30(H30), C33(H33), C35(H35), C39(H39),
 C40(H40), C57(H57), C59(H59), C63(H63), C64(H64), C67(H67), C69(H69), C73(H73),
  C74(H74)
3.b Secondary CH2 refined with riding coordinates:
 C9(H9A,H9B), C16(H16A,H16B), C24(H24A,H24B), C27(H27A,H27B), C28(H28A,H28B),
 C34(H34A,H34B), C37(H37A,H37B), C38(H38A,H38B), C43(H43A,H43B), C50(H50A,H50B),
  C58(H58A,H58B), C61(H61A,H61B), C62(H62A,H62B), C68(H68A,H68B), C71(H71A,
 H71B), C72(H72A,H72B)
3.c Aromatic/amide H refined with riding coordinates:
 C5(H5), C6(H6), C11(H11), C12(H12), C13(H13), C14(H14), C15(H15), C18(H18),
 C19(H19), C20(H20), C21(H21), C22(H22), C7(H7), C8(H8), C45(H45), C46(H46),
 C47(H47), C48(H48), C49(H49), C52(H52), C53(H53), C54(H54), C55(H55), C56(H56)
3.d Idealised Me refined as rotating group:
 C0AA(H0AA,H0AB,H0AC), C31(H31A,H31B,H31C), C32(H32A,H32B,H32C), C36(H36A,H36B,
 H36C), C41(H41A,H41B,H41C), C42(H42A,H42B,H42C), C60(H60A,H60B,H60C), C65(H65A,
 H65B,H65C), C66(H66A,H66B,H66C), C70(H70A,H70B,H70C), C75(H75A,H75B,H75C),
 C76(H76A,H76B,H76C)
;
_shelx_shelxl_version_number 2014/7
_olex2_submission_special_instructions 'No special instructions were received'

loop_
_space_group_symop_operation_xyz
'x, y, z'

loop_
_atom_site_label
_atom_site_type_symbol
_atom_site_fract_x
_atom_site_fract_y
_atom_site_fract_z
_atom_site_U_iso_or_equiv
_atom_site_adp_type
_atom_site_occupancy
_atom_site_site_symmetry_order
_atom_site_calc_flag
_atom_site_refinement_flags_posn
_atom_site_refinement_flags_adp
Pd1 Pd -0.35889(4) -0.42327(4) -0.07980(4) 0.01927(18) Uani 1 1 d . .
Br1 Br -0.21504(8) -0.39313(9) -0.19582(7) 0.0365(3) Uani 1 1 d . .
Br2 Br -0.49551(8) -0.48598(9) 0.03313(7) 0.0340(3) Uani 1 1 d . .
N1 N -0.1711(7) -0.2944(6) 0.0904(6) 0.0213(18) Uani 1 1 d . U
N2 N -0.0710(7) -0.3001(8) 0.1535(7) 0.032(2) Uani 1 1 d . .
N3 N -0.1521(6) -0.4515(7) 0.0560(6) 0.0218(19) Uani 1 1 d . .
N4 N -0.5722(7) -0.4154(7) -0.2292(6) 0.025(2) Uani 1 1 d . .
N5 N -0.6606(7) -0.4781(7) -0.3003(7) 0.031(2) Uani 1 1 d . .
N6 N -0.5344(6) -0.5693(7) -0.2414(6) 0.0209(19) Uani 1 1 d . .
C0AA C 0.0305(12) -0.0314(10) -0.0449(11) 0.072(4) Uani 1 1 d . .
H0AA H 0.0291 -0.0853 -0.1031 0.108 Uiso 1 1 calc GR .
H0AB H 0.1129 0.0058 -0.0208 0.108 Uiso 1 1 calc GR .
H0AC H -0.0163 0.0196 -0.0635 0.108 Uiso 1 1 calc GR .
C1 C -0.2208(8) -0.3847(8) 0.0308(7) 0.021(2) Uani 1 1 d . .
C2 C -0.4954(8) -0.4681(8) -0.1922(8) 0.022(2) Uani 1 1 d . .
C5 C -0.0659(9) -0.3981(10) 0.1295(8) 0.028(2) Uani 1 1 d . U
H5 H -0.0075 -0.4294 0.1604 0.034 Uiso 1 1 calc R .
C6 C -0.6323(8) -0.5709(9) -0.3072(8) 0.026(2) Uani 1 1 d . U
H6 H -0.6746 -0.6322 -0.3524 0.031 Uiso 1 1 calc R .
C9 C -0.1770(8) -0.5669(8) 0.0137(8) 0.024(2) Uani 1 1 d . U
H9A H -0.2269 -0.5797 -0.0519 0.029 Uiso 1 1 calc R .
H9B H -0.2221 -0.6077 0.0582 0.029 Uiso 1 1 calc R .
C10 C -0.0638(9) -0.6050(8) 0.0016(8) 0.028(2) Uani 1 1 d . U
C11 C 0.0032(11) -0.5791(11) -0.0713(10) 0.045(3) Uani 1 1 d . U
H11 H -0.0213 -0.5369 -0.1171 0.054 Uiso 1 1 calc R .
C12 C 0.1086(11) -0.6159(13) -0.0771(12) 0.061(4) Uani 1 1 d . U
H12 H 0.1564 -0.5971 -0.1268 0.073 Uiso 1 1 calc R .
C13 C 0.1446(10) -0.6782(11) -0.0131(11) 0.049(3) Uani 1 1 d . U
H13 H 0.2170 -0.7015 -0.0182 0.059 Uiso 1 1 calc R .
C14 C 0.0773(10) -0.7068(10) 0.0573(9) 0.044(3) Uani 1 1 d . U
H14 H 0.1009 -0.7522 0.1001 0.052 Uiso 1 1 calc R .
C15 C -0.0255(9) -0.6701(10) 0.0668(9) 0.034(3) Uani 1 1 d . .
H15 H -0.0713 -0.6886 0.1177 0.041 Uiso 1 1 calc R .
C16 C -0.4729(8) -0.6569(7) -0.2288(7) 0.017(2) Uani 1 1 d . U
H16A H -0.4190 -0.6383 -0.1650 0.020 Uiso 1 1 calc R .
H16B H -0.4241 -0.6669 -0.2832 0.020 Uiso 1 1 calc R .
C17 C -0.5617(8) -0.7599(8) -0.2296(8) 0.024(2) Uani 1 1 d . U
C18 C -0.5822(9) -0.8405(8) -0.3129(9) 0.030(3) Uani 1 1 d . .
H18 H -0.5419 -0.8316 -0.3690 0.037 Uiso 1 1 calc R .
C19 C -0.6631(11) -0.9337(10) -0.3112(10) 0.048(4) Uani 1 1 d . U
H19 H -0.6775 -0.9894 -0.3669 0.058 Uiso 1 1 calc R .
C20 C -0.7221(11) -0.9475(10) -0.2325(12) 0.049(4) Uani 1 1 d . U
H20 H -0.7770 -1.0121 -0.2330 0.059 Uiso 1 1 calc R .
C21 C -0.7023(11) -0.8681(11) -0.1525(13) 0.058(4) Uani 1 1 d . U
H21 H -0.7441 -0.8774 -0.0972 0.069 Uiso 1 1 calc R .
C22 C -0.6216(10) -0.7736(10) -0.1507(10) 0.043(3) Uani 1 1 d . U
H22 H -0.6083 -0.7187 -0.0944 0.051 Uiso 1 1 calc R .
C23 C -0.2109(9) -0.1924(9) 0.0863(9) 0.031(3) Uani 1 1 d . .
H23 H -0.2984 -0.2115 0.0631 0.037 Uiso 1 1 calc R .
C24 C -0.1518(8) -0.1384(7) 0.0055(7) 0.041(2) Uani 1 1 d . .
H24A H -0.1578 -0.1926 -0.0545 0.049 Uiso 1 1 calc R .
H24B H -0.1965 -0.0850 -0.0129 0.049 Uiso 1 1 calc R .
C25 C -0.0225(11) -0.0847(11) 0.0369(10) 0.047(3) Uani 1 1 d . .
H25 H 0.0229 -0.1397 0.0518 0.056 Uiso 1 1 calc R .
C27 C -0.0125(9) -0.0041(7) 0.1325(8) 0.047(2) Uani 1 1 d . .
H27A H 0.0722 0.0299 0.1547 0.056 Uiso 1 1 calc R .
H27B H -0.0554 0.0519 0.1185 0.056 Uiso 1 1 calc R .
C28 C -0.0638(10) -0.0561(10) 0.2155(9) 0.041(3) Uani 1 1 d . U
H28A H -0.0595 -0.0008 0.2742 0.049 Uiso 1 1 calc R .
H28B H -0.0146 -0.1060 0.2349 0.049 Uiso 1 1 calc R .
C29 C -0.1931(7) -0.1164(6) 0.1854(7) 0.0307(19) Uani 1 1 d . .
H29 H -0.2391 -0.0611 0.1727 0.037 Uiso 1 1 calc R .
C30 C -0.2477(10) -0.1669(10) 0.2690(9) 0.040(3) Uani 1 1 d . .
H30 H -0.2004 -0.2192 0.2880 0.047 Uiso 1 1 calc R .
C31 C -0.2440(10) -0.0845(9) 0.3611(9) 0.057(3) Uani 1 1 d . U
H31A H -0.1613 -0.0484 0.3853 0.086 Uiso 1 1 calc GR .
H31B H -0.2783 -0.1197 0.4131 0.086 Uiso 1 1 calc GR .
H31C H -0.2900 -0.0324 0.3440 0.086 Uiso 1 1 calc GR .
C32 C -0.3774(9) -0.2262(8) 0.2358(9) 0.053(3) Uani 1 1 d . .
H32A H -0.4220 -0.1800 0.2048 0.079 Uiso 1 1 calc GR .
H32B H -0.4135 -0.2461 0.2938 0.079 Uiso 1 1 calc GR .
H32C H -0.3795 -0.2902 0.1878 0.079 Uiso 1 1 calc GR .
C33 C -0.5697(8) -0.3028(8) -0.1934(9) 0.031(3) Uani 1 1 d . U
H33 H -0.4850 -0.2679 -0.1677 0.037 Uiso 1 1 calc R .
C34 C -0.6401(7) -0.2923(6) -0.1058(7) 0.035(2) Uani 1 1 d . .
H34A H -0.6179 -0.3391 -0.0597 0.041 Uiso 1 1 calc R .
H34B H -0.6165 -0.2184 -0.0697 0.041 Uiso 1 1 calc R .
C35 C -0.7746(10) -0.3197(9) -0.1337(9) 0.033(3) Uani 1 1 d . .
H35 H -0.7981 -0.3960 -0.1658 0.039 Uiso 1 1 calc R .
C36 C -0.8378(10) -0.3060(8) -0.0427(9) 0.052(3) Uani 1 1 d . .
H36A H -0.8114 -0.3488 0.0048 0.078 Uiso 1 1 calc GR .
H36B H -0.9239 -0.3292 -0.0625 0.078 Uiso 1 1 calc GR .
H36C H -0.8189 -0.2311 -0.0115 0.078 Uiso 1 1 calc GR .
C37 C -0.8085(7) -0.2526(7) -0.2105(7) 0.036(2) Uani 1 1 d . U
H37A H -0.8956 -0.2724 -0.2312 0.043 Uiso 1 1 calc R .
H37B H -0.7882 -0.1769 -0.1792 0.043 Uiso 1 1 calc R .
C38 C -0.7468(9) -0.2664(10) -0.3005(10) 0.039(3) Uani 1 1 d . U
H38A H -0.7696 -0.2188 -0.3456 0.046 Uiso 1 1 calc R .
H38B H -0.7748 -0.3403 -0.3361 0.046 Uiso 1 1 calc R .
C39 C -0.6113(8) -0.2431(7) -0.2773(8) 0.037(2) Uani 1 1 d . .
H39 H -0.5868 -0.1659 -0.2487 0.045 Uiso 1 1 calc R .
C40 C -0.5446(11) -0.2590(11) -0.3712(11) 0.047(3) Uani 1 1 d . U
H40 H -0.5661 -0.3358 -0.4017 0.057 Uiso 1 1 calc R .
C41 C -0.5836(11) -0.1951(10) -0.4487(10) 0.064(3) Uani 1 1 d . .
H41A H -0.6706 -0.2115 -0.4630 0.096 Uiso 1 1 calc GR .
H41B H -0.5499 -0.2137 -0.5099 0.096 Uiso 1 1 calc GR .
H41C H -0.5553 -0.1191 -0.4230 0.096 Uiso 1 1 calc GR .
C42 C -0.4121(10) -0.2285(12) -0.3430(13) 0.082(5) Uani 1 1 d . .
H42A H -0.3898 -0.1552 -0.3072 0.123 Uiso 1 1 calc GR .
H42B H -0.3733 -0.2341 -0.4032 0.123 Uiso 1 1 calc GR .
H42C H -0.3866 -0.2761 -0.3002 0.123 Uiso 1 1 calc GR .
Pd2 Pd -0.31818(4) -0.62811(4) -0.60620(4) 0.01793(17) Uani 1 1 d . .
Br3 Br -0.45047(8) -0.65216(11) -0.48227(8) 0.0400(3) Uani 1 1 d . .
Br4 Br -0.19352(8) -0.56747(10) -0.72642(8) 0.0396(3) Uani 1 1 d . .
N7 N -0.5095(6) -0.7636(7) -0.7709(6) 0.0235(19) Uani 1 1 d . .
N8 N -0.6105(7) -0.7595(7) -0.8331(6) 0.026(2) Uani 1 1 d . .
N9 N -0.5338(7) -0.6037(7) -0.7366(6) 0.024(2) Uani 1 1 d . .
N10 N -0.0990(6) -0.6331(6) -0.4627(6) 0.0190(17) Uani 1 1 d . U
N11 N -0.0124(7) -0.5700(8) -0.3890(6) 0.027(2) Uani 1 1 d . U
N12 N -0.1374(7) -0.4810(7) -0.4498(6) 0.0193(18) Uani 1 1 d . U
C3 C -0.1761(8) -0.5803(9) -0.5005(7) 0.020(2) Uani 1 1 d . .
C4 C -0.4609(8) -0.6709(8) -0.7111(7) 0.020(2) Uani 1 1 d . .
C7 C -0.0388(9) -0.4775(9) -0.3843(8) 0.026(2) Uani 1 1 d . .
H7 H 0.0047 -0.4154 -0.3410 0.031 Uiso 1 1 calc R .
C8 C -0.6218(8) -0.6605(9) -0.8104(8) 0.026(2) Uani 1 1 d . U
H8 H -0.6829 -0.6321 -0.8413 0.031 Uiso 1 1 calc R .
C43 C -0.1965(9) -0.3912(10) -0.4602(9) 0.033(3) Uani 1 1 d . .
H43A H -0.2512 -0.4087 -0.5235 0.040 Uiso 1 1 calc R .
H43B H -0.2449 -0.3822 -0.4053 0.040 Uiso 1 1 calc R .
C44 C -0.1124(8) -0.2900(8) -0.4587(8) 0.023(2) Uani 1 1 d . U
C45 C -0.0826(10) -0.2134(10) -0.3744(9) 0.039(3) Uani 1 1 d . U
H45 H -0.1169 -0.2253 -0.3159 0.046 Uiso 1 1 calc R .
C46 C -0.0023(11) -0.1182(9) -0.3745(12) 0.054(4) Uani 1 1 d . U
H46 H 0.0163 -0.0655 -0.3164 0.065 Uiso 1 1 calc R .
C47 C 0.0494(11) -0.1001(11) -0.4566(13) 0.056(4) Uani 1 1 d . U
H47 H 0.1044 -0.0356 -0.4561 0.067 Uiso 1 1 calc R .
C48 C 0.0202(11) -0.1786(12) -0.5424(13) 0.055(4) Uani 1 1 d . U
H48 H 0.0564 -0.1670 -0.6001 0.066 Uiso 1 1 calc R .
C49 C -0.0608(9) -0.2725(10) -0.5439(9) 0.037(3) Uani 1 1 d . .
H49 H -0.0809 -0.3247 -0.6025 0.044 Uiso 1 1 calc R .
C50 C -0.5140(9) -0.4914(9) -0.6962(9) 0.030(3) Uani 1 1 d . U
H50A H -0.4734 -0.4498 -0.7424 0.036 Uiso 1 1 calc R .
H50B H -0.4610 -0.4764 -0.6321 0.036 Uiso 1 1 calc R .
C51 C -0.6272(8) -0.4563(8) -0.6801(8) 0.028(2) Uani 1 1 d . U
C52 C -0.6862(12) -0.4821(12) -0.6030(11) 0.054(4) Uani 1 1 d . .
H52 H -0.6553 -0.5231 -0.5590 0.064 Uiso 1 1 calc R .
C53 C -0.7929(14) -0.4481(14) -0.5883(15) 0.083(6) Uani 1 1 d . U
H53 H -0.8340 -0.4639 -0.5340 0.099 Uiso 1 1 calc R .
C54 C -0.8349(13) -0.3909(12) -0.6563(15) 0.076(6) Uani 1 1 d . U
H54 H -0.9073 -0.3685 -0.6484 0.092 Uiso 1 1 calc R .
C55 C -0.7763(10) -0.3648(11) -0.7353(13) 0.062(4) Uani 1 1 d . U
H55 H -0.8072 -0.3250 -0.7805 0.075 Uiso 1 1 calc R .
C56 C -0.6736(10) -0.3977(10) -0.7461(10) 0.043(3) Uani 1 1 d . U
H56 H -0.6321 -0.3806 -0.7998 0.052 Uiso 1 1 calc R .
C57 C -0.1096(9) -0.7509(9) -0.4876(9) 0.029(3) Uani 1 1 d . U
H57 H -0.1504 -0.7743 -0.5575 0.034 Uiso 1 1 calc R .
C58 C -0.1911(8) -0.8039(7) -0.4200(8) 0.041(2) Uani 1 1 d . .
H58A H -0.2633 -0.7737 -0.4203 0.049 Uiso 1 1 calc R .
H58B H -0.2164 -0.8807 -0.4468 0.049 Uiso 1 1 calc R .
C59 C -0.1312(11) -0.7893(12) -0.3145(11) 0.051(4) Uani 1 1 d . U
H59 H -0.1078 -0.7115 -0.2880 0.061 Uiso 1 1 calc R .
C60 C -0.2171(12) -0.8423(11) -0.2460(12) 0.086(5) Uani 1 1 d . U
H60A H -0.2812 -0.8037 -0.2381 0.128 Uiso 1 1 calc GR .
H60B H -0.1725 -0.8402 -0.1808 0.128 Uiso 1 1 calc GR .
H60C H -0.2512 -0.9163 -0.2765 0.128 Uiso 1 1 calc GR .
C61 C -0.0198(9) -0.8336(8) -0.3112(9) 0.053(3) Uani 1 1 d . U
H61A H -0.0414 -0.9113 -0.3344 0.063 Uiso 1 1 calc R .
H61B H 0.0200 -0.8206 -0.2418 0.063 Uiso 1 1 calc R .
C62 C 0.0660(9) -0.7827(10) -0.3766(9) 0.037(3) Uani 1 1 d . U
H62A H 0.0985 -0.7077 -0.3459 0.044 Uiso 1 1 calc R .
H62B H 0.1334 -0.8192 -0.3786 0.044 Uiso 1 1 calc R .
C63 C 0.0093(7) -0.7867(6) -0.4823(7) 0.0296(19) Uani 1 1 d . .
H63 H -0.0108 -0.8636 -0.5127 0.036 Uiso 1 1 calc R .
C64 C 0.0983(10) -0.7332(11) -0.5451(10) 0.042(3) Uani 1 1 d . U
H64 H 0.1331 -0.6589 -0.5106 0.050 Uiso 1 1 calc R .
C65 C 0.0379(10) -0.7296(9) -0.6509(8) 0.056(3) Uani 1 1 d . .
H65A H -0.0003 -0.8017 -0.6842 0.084 Uiso 1 1 calc GR .
H65B H 0.0982 -0.6987 -0.6897 0.084 Uiso 1 1 calc GR .
H65C H -0.0221 -0.6861 -0.6456 0.084 Uiso 1 1 calc GR .
C66 C 0.1993(9) -0.7920(9) -0.5589(10) 0.057(3) Uani 1 1 d . .
H66A H 0.2405 -0.7951 -0.4936 0.085 Uiso 1 1 calc GR .
H66B H 0.2557 -0.7544 -0.5970 0.085 Uiso 1 1 calc GR .
H66C H 0.1665 -0.8642 -0.5948 0.085 Uiso 1 1 calc GR .
C67 C -0.4550(9) -0.8570(8) -0.7774(8) 0.028(2) Uani 1 1 d . U
H67 H -0.4024 -0.8498 -0.7132 0.034 Uiso 1 1 calc R .
C68 C -0.3747(8) -0.8549(7) -0.8596(7) 0.035(2) Uani 1 1 d . .
H68A H -0.3241 -0.7829 -0.8518 0.042 Uiso 1 1 calc R .
H68B H -0.3215 -0.9049 -0.8510 0.042 Uiso 1 1 calc R .
C69 C -0.4421(11) -0.8840(9) -0.9638(9) 0.041(3) Uani 1 1 d . .
H69 H -0.4928 -0.8312 -0.9728 0.049 Uiso 1 1 calc R .
C70 C -0.3579(12) -0.8808(9) -1.0428(10) 0.067(3) Uani 1 1 d . .
H70A H -0.3103 -0.8087 -1.0365 0.101 Uiso 1 1 calc GR .
H70B H -0.4044 -0.9018 -1.1091 0.101 Uiso 1 1 calc GR .
H70C H -0.3050 -0.9299 -1.0334 0.101 Uiso 1 1 calc GR .
C71 C -0.5235(10) -0.9937(8) -0.9757(7) 0.048(3) Uani 1 1 d . .
H71A H -0.5700 -1.0114 -1.0430 0.057 Uiso 1 1 calc R .
H71B H -0.4744 -1.0473 -0.9696 0.057 Uiso 1 1 calc R .
C72 C -0.6082(10) -0.9983(10) -0.8984(9) 0.042(3) Uani 1 1 d . U
H72A H -0.6550 -1.0718 -0.9059 0.050 Uiso 1 1 calc R .
H72B H -0.6647 -0.9520 -0.9110 0.050 Uiso 1 1 calc R .
C73 C -0.5453(8) -0.9635(6) -0.7904(7) 0.033(2) Uani 1 1 d . .
H73 H -0.4966 -1.0174 -0.7794 0.040 Uiso 1 1 calc R .
C74 C -0.6294(10) -0.9678(9) -0.7111(10) 0.040(3) Uani 1 1 d . U
H74 H -0.6769 -0.9120 -0.7168 0.048 Uiso 1 1 calc R .
C75 C -0.5619(11) -0.9461(9) -0.6066(9) 0.061(3) Uani 1 1 d . .
H75A H -0.5097 -0.9965 -0.6013 0.092 Uiso 1 1 calc GR .
H75B H -0.6185 -0.9541 -0.5584 0.092 Uiso 1 1 calc GR .
H75C H -0.5138 -0.8736 -0.5928 0.092 Uiso 1 1 calc GR .
C76 C -0.7162(11) -1.0757(10) -0.7250(12) 0.074(4) Uani 1 1 d . U
H76A H -0.7693 -1.0866 -0.7879 0.112 Uiso 1 1 calc GR .
H76B H -0.7635 -1.0773 -0.6698 0.112 Uiso 1 1 calc GR .
H76C H -0.6713 -1.1323 -0.7264 0.112 Uiso 1 1 calc GR .

loop_
_atom_site_aniso_label
_atom_site_aniso_U_11
_atom_site_aniso_U_22
_atom_site_aniso_U_33
_atom_site_aniso_U_23
_atom_site_aniso_U_13
_atom_site_aniso_U_12
Pd1 0.0210(3) 0.0185(4) 0.0178(4) 0.0042(3) -0.0005(3) 0.0036(3)
Br1 0.0316(5) 0.0523(8) 0.0261(6) 0.0120(5) 0.0066(4) 0.0049(5)
Br2 0.0332(5) 0.0409(7) 0.0268(6) 0.0102(5) 0.0068(4) 0.0005(5)
N1 0.031(4) 0.014(4) 0.019(4) -0.001(3) -0.003(3) 0.010(3)
N2 0.029(4) 0.029(5) 0.035(5) 0.008(4) -0.008(4) 0.003(4)
N3 0.020(4) 0.020(4) 0.027(5) 0.006(4) 0.003(3) 0.006(3)
N4 0.023(4) 0.018(4) 0.031(5) 0.007(4) -0.008(3) 0.003(3)
N5 0.029(4) 0.020(5) 0.037(5) 0.000(4) -0.012(4) 0.000(4)
N6 0.020(4) 0.016(5) 0.026(5) 0.005(4) 0.000(3) 0.005(3)
C0AA 0.089(9) 0.053(7) 0.083(11) 0.037(7) 0.029(8) 0.010(6)
C1 0.020(4) 0.021(6) 0.022(5) 0.009(4) 0.004(4) 0.004(4)
C2 0.023(5) 0.018(5) 0.026(5) 0.005(4) 0.007(4) 0.006(4)
C5 0.031(5) 0.030(6) 0.024(5) 0.008(5) 0.000(4) 0.006(4)
C6 0.024(5) 0.021(6) 0.032(6) 0.005(5) -0.002(4) 0.007(4)
C9 0.034(5) 0.017(5) 0.024(5) 0.004(4) 0.002(4) 0.010(4)
C10 0.031(5) 0.018(5) 0.034(6) 0.002(4) 0.002(4) 0.005(4)
C11 0.056(7) 0.037(7) 0.051(8) 0.011(6) 0.026(6) 0.019(5)
C12 0.052(7) 0.067(10) 0.072(10) 0.020(8) 0.040(7) 0.013(7)
C13 0.040(6) 0.047(7) 0.066(9) 0.010(6) 0.007(6) 0.020(5)
C14 0.044(6) 0.040(6) 0.049(7) 0.004(5) 0.000(5) 0.018(5)
C15 0.034(5) 0.036(6) 0.034(6) 0.007(5) 0.001(4) 0.014(4)
C16 0.027(5) 0.005(5) 0.016(5) 0.002(4) -0.005(4) 0.001(4)
C17 0.028(5) 0.016(5) 0.029(6) 0.003(5) 0.000(4) 0.006(4)
C18 0.037(5) 0.012(5) 0.037(6) -0.001(4) -0.002(5) -0.001(4)
C19 0.055(7) 0.026(7) 0.056(8) 0.009(6) -0.020(6) 0.005(6)
C20 0.046(7) 0.022(7) 0.083(11) 0.026(7) 0.009(7) 0.005(6)
C21 0.056(8) 0.036(8) 0.093(12) 0.027(8) 0.039(8) 0.011(6)
C22 0.054(7) 0.026(6) 0.052(8) 0.011(6) 0.020(6) 0.009(5)
C23 0.024(5) 0.028(6) 0.038(6) 0.008(5) -0.006(4) 0.003(4)
C24 0.065(6) 0.020(4) 0.037(6) 0.009(4) -0.003(5) 0.008(4)
C25 0.058(7) 0.039(7) 0.048(7) 0.014(6) 0.021(6) 0.008(5)
C27 0.046(6) 0.028(5) 0.063(7) 0.004(5) 0.009(5) 0.002(4)
C28 0.040(6) 0.029(7) 0.046(7) -0.009(6) 0.006(5) -0.002(5)
C29 0.033(4) 0.020(4) 0.039(5) 0.000(4) 0.003(4) 0.011(3)
C30 0.043(6) 0.042(7) 0.041(7) 0.009(6) 0.020(5) 0.018(5)
C31 0.060(6) 0.053(6) 0.056(7) -0.002(5) 0.015(5) 0.012(5)
C32 0.050(6) 0.032(5) 0.075(9) 0.003(5) 0.025(6) 0.003(4)
C33 0.024(5) 0.011(5) 0.052(7) 0.001(5) -0.012(5) 0.000(4)
C34 0.046(5) 0.020(4) 0.033(5) 0.000(4) -0.010(4) 0.008(4)
C35 0.041(6) 0.014(5) 0.040(6) -0.002(5) -0.001(5) 0.006(5)
C36 0.069(7) 0.039(5) 0.052(7) 0.005(5) 0.022(6) 0.015(5)
C37 0.028(4) 0.032(5) 0.047(6) 0.004(4) -0.005(4) 0.013(4)
C38 0.033(6) 0.030(6) 0.058(8) 0.019(6) 0.000(5) 0.013(5)
C39 0.040(5) 0.025(4) 0.052(6) 0.016(4) 0.002(4) 0.014(4)
C40 0.060(8) 0.037(8) 0.059(9) 0.024(7) 0.020(7) 0.028(6)
C41 0.094(9) 0.062(7) 0.056(8) 0.037(6) 0.029(7) 0.033(7)
C42 0.060(8) 0.099(11) 0.117(13) 0.061(10) 0.041(8) 0.042(7)
Pd2 0.0195(3) 0.0178(4) 0.0165(3) 0.0041(3) 0.0008(2) 0.0039(3)
Br3 0.0295(5) 0.0659(9) 0.0291(6) 0.0187(6) 0.0102(4) 0.0099(5)
Br4 0.0343(6) 0.0561(8) 0.0250(6) 0.0110(6) 0.0080(4) -0.0038(5)
N7 0.021(4) 0.022(5) 0.027(4) 0.008(4) -0.001(3) 0.003(3)
N8 0.029(4) 0.022(5) 0.023(4) -0.002(4) -0.009(3) 0.005(4)
N9 0.028(4) 0.022(5) 0.023(4) 0.008(4) -0.002(3) 0.008(4)
N10 0.019(4) 0.015(4) 0.024(4) 0.000(3) 0.000(3) 0.008(3)
N11 0.022(4) 0.032(6) 0.026(5) 0.005(4) -0.005(3) 0.010(4)
N12 0.027(4) 0.016(4) 0.013(4) 0.000(3) 0.001(3) 0.004(3)
C3 0.025(5) 0.024(6) 0.013(5) 0.009(4) 0.003(4) 0.007(4)
C4 0.025(5) 0.015(5) 0.023(5) 0.004(4) 0.004(4) 0.008(4)
C7 0.029(5) 0.023(6) 0.020(5) -0.002(4) -0.006(4) 0.001(4)
C8 0.024(5) 0.027(6) 0.026(5) -0.002(4) -0.009(4) 0.012(4)
C43 0.023(5) 0.039(7) 0.044(7) 0.011(6) 0.007(5) 0.017(5)
C44 0.028(5) 0.019(6) 0.029(6) 0.007(5) 0.005(4) 0.016(4)
C45 0.049(6) 0.036(7) 0.033(7) 0.004(5) -0.002(5) 0.018(5)
C46 0.050(7) 0.014(6) 0.087(11) 0.002(7) -0.020(7) -0.001(5)
C47 0.035(6) 0.022(7) 0.106(13) 0.023(8) -0.008(7) -0.003(6)
C48 0.048(7) 0.050(9) 0.078(11) 0.040(9) 0.014(7) 0.009(7)
C49 0.034(5) 0.033(7) 0.046(7) 0.009(6) 0.008(5) 0.008(5)
C50 0.029(5) 0.023(6) 0.034(6) 0.001(5) -0.002(4) 0.003(4)
C51 0.028(5) 0.016(5) 0.033(6) -0.011(4) -0.003(4) 0.003(4)
C52 0.068(8) 0.039(7) 0.049(8) -0.003(6) 0.026(6) -0.002(6)
C53 0.085(11) 0.048(8) 0.110(14) -0.011(9) 0.070(10) -0.009(8)
C54 0.052(8) 0.035(8) 0.136(16) -0.021(9) 0.031(9) 0.013(6)
C55 0.037(6) 0.038(7) 0.106(13) 0.001(7) -0.015(7) 0.011(5)
C56 0.041(6) 0.030(6) 0.056(8) 0.005(5) -0.008(5) 0.010(5)
C57 0.031(5) 0.022(6) 0.034(6) 0.005(5) -0.002(5) 0.008(5)
C58 0.033(5) 0.025(4) 0.071(7) 0.014(5) 0.017(5) 0.008(4)
C59 0.062(8) 0.045(9) 0.062(9) 0.032(8) 0.028(7) 0.024(7)
C60 0.100(10) 0.085(10) 0.109(13) 0.069(10) 0.064(9) 0.043(8)
C61 0.067(7) 0.049(6) 0.057(7) 0.027(5) 0.012(5) 0.031(5)
C62 0.041(6) 0.036(7) 0.037(7) 0.007(5) -0.001(5) 0.022(5)
C63 0.029(4) 0.022(4) 0.039(5) 0.000(4) 0.005(4) 0.010(3)
C64 0.037(6) 0.038(8) 0.050(8) 0.002(6) 0.020(5) 0.008(5)
C65 0.075(8) 0.057(7) 0.040(6) 0.012(5) 0.015(6) 0.019(6)
C66 0.043(6) 0.053(6) 0.076(9) 0.001(6) 0.018(6) 0.017(5)
C67 0.037(5) 0.014(5) 0.037(6) 0.003(5) 0.003(4) 0.013(4)
C68 0.040(5) 0.023(4) 0.042(6) 0.002(4) 0.008(4) 0.008(4)
C69 0.060(7) 0.023(6) 0.043(7) 0.009(5) 0.008(6) 0.013(5)
C70 0.103(10) 0.047(6) 0.062(8) 0.015(6) 0.031(7) 0.024(6)
C71 0.074(7) 0.036(5) 0.027(5) -0.007(4) -0.006(5) 0.013(5)
C72 0.053(7) 0.020(6) 0.044(7) -0.002(5) -0.004(6) 0.000(5)
C73 0.039(5) 0.020(4) 0.043(6) 0.008(4) 0.007(4) 0.009(3)
C74 0.047(6) 0.025(6) 0.055(7) 0.014(5) 0.022(5) 0.012(5)
C75 0.085(8) 0.052(7) 0.052(8) 0.020(6) 0.026(6) 0.008(6)
C76 0.064(8) 0.051(7) 0.117(14) 0.036(8) 0.041(8) 0.003(6)

loop_
_atom_type_symbol
_atom_type_description
_atom_type_scat_dispersion_real
_atom_type_scat_dispersion_imag
_atom_type_scat_source
C C 0.0033 0.0016 'International Tables Vol C Tables 4.2.6.8 and 6.1.1.4'
H H 0.0000 0.0000 'International Tables Vol C Tables 4.2.6.8 and 6.1.1.4'
Br Br -0.2901 2.4595 'International Tables Vol C Tables 4.2.6.8 and 6.1.1.4'
N N 0.0061 0.0033 'International Tables Vol C Tables 4.2.6.8 and 6.1.1.4'
Pd Pd -0.9988 1.0072 'International Tables Vol C Tables 4.2.6.8 and 6.1.1.4'

loop_
_geom_angle_atom_site_label_1
_geom_angle_atom_site_label_2
_geom_angle_atom_site_label_3
_geom_angle
Br1 Pd1 Br2 169.51(5)
C1 Pd1 Br1 87.8(3)
C1 Pd1 Br2 91.3(3)
C1 Pd1 C2 177.5(5)
C2 Pd1 Br1 91.6(3)
C2 Pd1 Br2 88.8(3)
N2 N1 C23 122.0(8)
C1 N1 N2 113.7(9)
C1 N1 C23 124.1(8)
C5 N2 N1 101.5(9)
C1 N3 C5 108.3(9)
C1 N3 C9 124.1(7)
C5 N3 C9 127.4(9)
N5 N4 C33 122.5(8)
C2 N4 N5 113.5(9)
C2 N4 C33 123.8(8)
C6 N5 N4 102.8(8)
C2 N6 C6 107.5(9)
C2 N6 C16 124.3(7)
C6 N6 C16 128.1(8)
H0AA C0AA H0AB 109.5
H0AA C0AA H0AC 109.5
H0AB C0AA H0AC 109.5
C25 C0AA H0AA 109.5
C25 C0AA H0AB 109.5
C25 C0AA H0AC 109.5
N1 C1 Pd1 132.0(8)
N1 C1 N3 103.5(8)
N3 C1 Pd1 124.4(7)
N4 C2 Pd1 131.5(8)
N4 C2 N6 104.3(8)
N6 C2 Pd1 123.9(7)
N2 C5 N3 112.9(10)
N2 C5 H5 123.5
N3 C5 H5 123.5
N5 C6 N6 111.8(10)
N5 C6 H6 124.1
N6 C6 H6 124.1
N3 C9 H9A 109.4
N3 C9 H9B 109.4
N3 C9 C10 111.3(8)
H9A C9 H9B 108.0
C10 C9 H9A 109.4
C10 C9 H9B 109.4
C11 C10 C9 121.8(10)
C11 C10 C15 118.9(10)
C15 C10 C9 119.3(10)
C10 C11 H11 120.6
C10 C11 C12 118.7(12)
C12 C11 H11 120.6
C11 C12 H12 119.2
C13 C12 C11 121.6(12)
C13 C12 H12 119.2
C12 C13 H13 119.9
C14 C13 C12 120.1(12)
C14 C13 H13 119.9
C13 C14 H14 120.0
C13 C14 C15 119.9(11)
C15 C14 H14 120.0
C10 C15 H15 119.6
C14 C15 C10 120.7(11)
C14 C15 H15 119.6
N6 C16 H16A 109.4
N6 C16 H16B 109.4
N6 C16 C17 111.1(7)
H16A C16 H16B 108.0
C17 C16 H16A 109.4
C17 C16 H16B 109.4
C18 C17 C16 119.5(10)
C22 C17 C16 120.5(10)
C22 C17 C18 120.0(10)
C17 C18 H18 120.9
C19 C18 C17 118.2(12)
C19 C18 H18 120.9
C18 C19 H19 119.1
C20 C19 C18 121.8(14)
C20 C19 H19 119.1
C19 C20 H20 120.3
C19 C20 C21 119.5(12)
C21 C20 H20 120.3
C20 C21 H21 119.6
C20 C21 C22 120.8(14)
C22 C21 H21 119.6
C17 C22 C21 119.8(13)
C17 C22 H22 120.1
C21 C22 H22 120.1
N1 C23 H23 106.7
N1 C23 C24 108.7(9)
N1 C23 C29 115.7(8)
C24 C23 H23 106.7
C29 C23 H23 106.7
C29 C23 C24 111.8(8)
C23 C24 H24A 108.8
C23 C24 H24B 108.8
H24A C24 H24B 107.6
C25 C24 C23 114.0(8)
C25 C24 H24A 108.8
C25 C24 H24B 108.8
C0AA C25 H25 108.4
C0AA C25 C27 111.1(10)
C24 C25 C0AA 111.7(10)
C24 C25 H25 108.4
C24 C25 C27 108.8(10)
C27 C25 H25 108.4
C25 C27 H27A 109.2
C25 C27 H27B 109.2
H27A C27 H27B 107.9
C28 C27 C25 111.9(8)
C28 C27 H27A 109.2
C28 C27 H27B 109.2
C27 C28 H28A 109.0
C27 C28 H28B 109.0
C27 C28 C29 112.8(9)
H28A C28 H28B 107.8
C29 C28 H28A 109.0
C29 C28 H28B 109.0
C23 C29 C28 112.4(8)
C23 C29 H29 105.3
C23 C29 C30 113.9(8)
C28 C29 H29 105.3
C28 C29 C30 113.7(8)
C30 C29 H29 105.3
C29 C30 H30 108.2
C29 C30 C32 111.9(9)
C31 C30 C29 111.8(10)
C31 C30 H30 108.2
C31 C30 C32 108.4(9)
C32 C30 H30 108.2
C30 C31 H31A 109.5
C30 C31 H31B 109.5
C30 C31 H31C 109.5
H31A C31 H31B 109.5
H31A C31 H31C 109.5
H31B C31 H31C 109.5
C30 C32 H32A 109.5
C30 C32 H32B 109.5
C30 C32 H32C 109.5
H32A C32 H32B 109.5
H32A C32 H32C 109.5
H32B C32 H32C 109.5
N4 C33 H33 107.0
N4 C33 C34 110.1(8)
N4 C33 C39 113.3(9)
C34 C33 H33 107.0
C34 C33 C39 112.1(8)
C39 C33 H33 107.0
C33 C34 H34A 108.5
C33 C34 H34B 108.5
H34A C34 H34B 107.5
C35 C34 C33 114.9(8)
C35 C34 H34A 108.5
C35 C34 H34B 108.5
C34 C35 H35 107.9
C34 C35 C37 108.6(8)
C36 C35 C34 111.5(9)
C36 C35 H35 107.9
C36 C35 C37 112.7(9)
C37 C35 H35 107.9
C35 C36 H36A 109.5
C35 C36 H36B 109.5
C35 C36 H36C 109.5
H36A C36 H36B 109.5
H36A C36 H36C 109.5
H36B C36 H36C 109.5
C35 C37 H37A 109.0
C35 C37 H37B 109.0
H37A C37 H37B 107.8
C38 C37 C35 112.8(8)
C38 C37 H37A 109.0
C38 C37 H37B 109.0
C37 C38 H38A 108.8
C37 C38 H38B 108.8
C37 C38 C39 113.8(9)
H38A C38 H38B 107.7
C39 C38 H38A 108.8
C39 C38 H38B 108.8
C33 C39 H39 105.7
C33 C39 C40 112.7(8)
C38 C39 C33 111.4(8)
C38 C39 H39 105.7
C38 C39 C40 114.6(9)
C40 C39 H39 105.7
C39 C40 H40 108.2
C41 C40 C39 110.8(10)
C41 C40 H40 108.2
C42 C40 C39 111.4(11)
C42 C40 H40 108.2
C42 C40 C41 110.0(10)
C40 C41 H41A 109.5
C40 C41 H41B 109.5
C40 C41 H41C 109.5
H41A C41 H41B 109.5
H41A C41 H41C 109.5
H41B C41 H41C 109.5
C40 C42 H42A 109.5
C40 C42 H42B 109.5
C40 C42 H42C 109.5
H42A C42 H42B 109.5
H42A C42 H42C 109.5
H42B C42 H42C 109.5
Br3 Pd2 Br4 168.18(6)
C3 Pd2 Br3 91.3(3)
C3 Pd2 Br4 88.9(3)
C4 Pd2 Br3 88.6(3)
C4 Pd2 Br4 90.9(3)
C4 Pd2 C3 178.1(5)
N8 N7 C67 123.0(9)
C4 N7 N8 113.1(9)
C4 N7 C67 123.6(8)
C8 N8 N7 103.7(8)
C4 N9 C50 125.1(8)
C8 N9 C4 107.8(9)
C8 N9 C50 126.9(9)
N11 N10 C57 121.8(8)
C3 N10 N11 113.3(8)
C3 N10 C57 124.6(8)
C7 N11 N10 103.1(7)
C3 N12 C7 109.3(9)
C3 N12 C43 125.1(8)
C7 N12 C43 125.6(9)
N10 C3 Pd2 131.4(8)
N10 C3 N12 103.3(7)
N12 C3 Pd2 125.3(7)
N7 C4 Pd2 131.7(8)
N7 C4 N9 104.0(8)
N9 C4 Pd2 124.4(7)
N11 C7 N12 111.1(9)
N11 C7 H7 124.4
N12 C7 H7 124.4
N8 C8 N9 111.4(9)
N8 C8 H8 124.3
N9 C8 H8 124.3
N12 C43 H43A 108.9
N12 C43 H43B 108.9
H43A C43 H43B 107.7
C44 C43 N12 113.5(8)
C44 C43 H43A 108.9
C44 C43 H43B 108.9
C45 C44 C43 121.3(11)
C45 C44 C49 119.6(11)
C49 C44 C43 119.1(10)
C44 C45 H45 119.8
C44 C45 C46 120.3(13)
C46 C45 H45 119.8
C45 C46 H46 119.5
C47 C46 C45 120.9(14)
C47 C46 H46 119.5
C46 C47 H47 120.6
C46 C47 C48 118.9(12)
C48 C47 H47 120.6
C47 C48 H48 119.6
C49 C48 C47 120.8(14)
C49 C48 H48 119.6
C44 C49 H49 120.3
C48 C49 C44 119.5(13)
C48 C49 H49 120.3
N9 C50 H50A 109.1
N9 C50 H50B 109.1
N9 C50 C51 112.5(8)
H50A C50 H50B 107.8
C51 C50 H50A 109.1
C51 C50 H50B 109.1
C52 C51 C50 120.9(11)
C52 C51 C56 119.9(12)
C56 C51 C50 119.2(11)
C51 C52 H52 119.8
C51 C52 C53 120.4(15)
C53 C52 H52 119.8
C52 C53 H53 121.4
C54 C53 C52 117.1(15)
C54 C53 H53 121.4
C53 C54 H54 118.5
C53 C54 C55 123.0(14)
C55 C54 H54 118.5
C54 C55 H55 121.0
C56 C55 C54 118.0(14)
C56 C55 H55 121.0
C51 C56 H56 119.3
C55 C56 C51 121.5(13)
C55 C56 H56 119.3
N10 C57 H57 107.4
N10 C57 C58 108.1(9)
N10 C57 C63 114.8(8)
C58 C57 H57 107.4
C58 C57 C63 111.5(8)
C63 C57 H57 107.4
C57 C58 H58A 109.1
C57 C58 H58B 109.1
H58A C58 H58B 107.8
C59 C58 C57 112.5(8)
C59 C58 H58A 109.1
C59 C58 H58B 109.1
C58 C59 H59 108.2
C58 C59 C60 111.6(11)
C58 C59 C61 110.6(11)
C60 C59 H59 108.2
C61 C59 H59 108.2
C61 C59 C60 110.0(10)
C59 C60 H60A 109.5
C59 C60 H60B 109.5
C59 C60 H60C 109.5
H60A C60 H60B 109.5
H60A C60 H60C 109.5
H60B C60 H60C 109.5
C59 C61 H61A 109.4
C59 C61 H61B 109.4
C59 C61 C62 111.2(8)
H61A C61 H61B 108.0
C62 C61 H61A 109.4
C62 C61 H61B 109.4
C61 C62 H62A 108.8
C61 C62 H62B 108.8
H62A C62 H62B 107.7
C63 C62 C61 113.7(8)
C63 C62 H62A 108.8
C63 C62 H62B 108.8
C57 C63 H63 105.4
C57 C63 C64 114.5(8)
C62 C63 C57 113.2(8)
C62 C63 H63 105.4
C62 C63 C64 112.0(8)
C64 C63 H63 105.4
C63 C64 H64 108.7
C63 C64 C65 112.0(9)
C65 C64 H64 108.7
C66 C64 C63 111.7(10)
C66 C64 H64 108.7
C66 C64 C65 106.9(10)
C64 C65 H65A 109.5
C64 C65 H65B 109.5
C64 C65 H65C 109.5
H65A C65 H65B 109.5
H65A C65 H65C 109.5
H65B C65 H65C 109.5
C64 C66 H66A 109.5
C64 C66 H66B 109.5
C64 C66 H66C 109.5
H66A C66 H66B 109.5
H66A C66 H66C 109.5
H66B C66 H66C 109.5
N7 C67 H67 107.0
N7 C67 C68 109.5(8)
N7 C67 C73 114.1(8)
C68 C67 H67 107.0
C68 C67 C73 111.9(8)
C73 C67 H67 107.0
C67 C68 H68A 108.8
C67 C68 H68B 108.8
H68A C68 H68B 107.7
C69 C68 C67 113.9(8)
C69 C68 H68A 108.8
C69 C68 H68B 108.8
C68 C69 H69 108.2
C68 C69 C70 111.8(10)
C68 C69 C71 109.3(9)
C70 C69 H69 108.2
C71 C69 H69 108.2
C71 C69 C70 110.9(10)
C69 C70 H70A 109.5
C69 C70 H70B 109.5
C69 C70 H70C 109.5
H70A C70 H70B 109.5
H70A C70 H70C 109.5
H70B C70 H70C 109.5
C69 C71 H71A 109.3
C69 C71 H71B 109.3
H71A C71 H71B 107.9
C72 C71 C69 111.7(9)
C72 C71 H71A 109.3
C72 C71 H71B 109.3
C71 C72 H72A 108.8
C71 C72 H72B 108.8
C71 C72 C73 113.7(9)
H72A C72 H72B 107.7
C73 C72 H72A 108.8
C73 C72 H72B 108.8
C67 C73 C72 111.7(8)
C67 C73 H73 105.4
C72 C73 H73 105.4
C74 C73 C67 113.6(8)
C74 C73 C72 114.4(8)
C74 C73 H73 105.4
C73 C74 H74 108.2
C73 C74 C76 112.1(11)
C75 C74 C73 111.9(9)
C75 C74 H74 108.2
C75 C74 C76 108.0(10)
C76 C74 H74 108.2
C74 C75 H75A 109.5
C74 C75 H75B 109.5
C74 C75 H75C 109.5
H75A C75 H75B 109.5
H75A C75 H75C 109.5
H75B C75 H75C 109.5
C74 C76 H76A 109.5
C74 C76 H76B 109.5
C74 C76 H76C 109.5
H76A C76 H76B 109.5
H76A C76 H76C 109.5
H76B C76 H76C 109.5

loop_
_geom_bond_atom_site_label_1
_geom_bond_atom_site_label_2
_geom_bond_distance
Pd1 Br1 2.4354(12)
Pd1 Br2 2.4370(12)
Pd1 C1 2.018(9)
Pd1 C2 2.022(9)
N1 N2 1.393(10)
N1 C1 1.320(13)
N1 C23 1.496(14)
N2 C5 1.286(15)
N3 C1 1.345(12)
N3 C5 1.347(13)
N3 C9 1.492(13)
N4 N5 1.379(11)
N4 C2 1.327(12)
N4 C33 1.472(14)
N5 C6 1.307(14)
N6 C2 1.359(14)
N6 C6 1.367(11)
N6 C16 1.479(12)
C0AA H0AA 0.9800
C0AA H0AB 0.9800
C0AA H0AC 0.9800
C0AA C25 1.525(16)
C5 H5 0.9500
C6 H6 0.9500
C9 H9A 0.9900
C9 H9B 0.9900
C9 C10 1.505(14)
C10 C11 1.369(16)
C10 C15 1.415(15)
C11 H11 0.9500
C11 C12 1.399(17)
C12 H12 0.9500
C12 C13 1.367(18)
C13 H13 0.9500
C13 C14 1.351(18)
C14 H14 0.9500
C14 C15 1.377(15)
C15 H15 0.9500
C16 H16A 0.9900
C16 H16B 0.9900
C16 C17 1.521(12)
C17 C18 1.401(16)
C17 C22 1.360(16)
C18 H18 0.9500
C18 C19 1.388(15)
C19 H19 0.9500
C19 C20 1.350(19)
C20 H20 0.9500
C20 C21 1.36(2)
C21 H21 0.9500
C21 C22 1.389(16)
C22 H22 0.9500
C23 H23 1.0000
C23 C24 1.546(14)
C23 C29 1.530(15)
C24 H24A 0.9900
C24 H24B 0.9900
C24 C25 1.511(14)
C25 H25 1.0000
C25 C27 1.535(17)
C27 H27A 0.9900
C27 H27B 0.9900
C27 C28 1.521(15)
C28 H28A 0.9900
C28 H28B 0.9900
C28 C29 1.532(13)
C29 H29 1.0000
C29 C30 1.536(14)
C30 H30 1.0000
C30 C31 1.526(17)
C30 C32 1.536(14)
C31 H31A 0.9800
C31 H31B 0.9800
C31 H31C 0.9800
C32 H32A 0.9800
C32 H32B 0.9800
C32 H32C 0.9800
C33 H33 1.0000
C33 C34 1.524(16)
C33 C39 1.567(13)
C34 H34A 0.9900
C34 H34B 0.9900
C34 C35 1.521(13)
C35 H35 1.0000
C35 C36 1.516(16)
C35 C37 1.533(14)
C36 H36A 0.9800
C36 H36B 0.9800
C36 H36C 0.9800
C37 H37A 0.9900
C37 H37B 0.9900
C37 C38 1.494(16)
C38 H38A 0.9900
C38 H38B 0.9900
C38 C39 1.528(13)
C39 H39 1.0000
C39 C40 1.577(17)
C40 H40 1.0000
C40 C41 1.527(15)
C40 C42 1.500(16)
C41 H41A 0.9800
C41 H41B 0.9800
C41 H41C 0.9800
C42 H42A 0.9800
C42 H42B 0.9800
C42 H42C 0.9800
Pd2 Br3 2.4158(12)
Pd2 Br4 2.4192(12)
Pd2 C3 2.009(9)
Pd2 C4 2.006(9)
N7 N8 1.389(10)
N7 C4 1.342(13)
N7 C67 1.471(13)
N8 C8 1.317(14)
N9 C4 1.385(12)
N9 C8 1.372(12)
N9 C50 1.453(15)
N10 N11 1.390(11)
N10 C3 1.336(12)
N10 C57 1.501(14)
N11 C7 1.294(14)
N12 C3 1.345(14)
N12 C7 1.366(12)
N12 C43 1.482(13)
C7 H7 0.9500
C8 H8 0.9500
C43 H43A 0.9900
C43 H43B 0.9900
C43 C44 1.476(15)
C44 C45 1.378(17)
C44 C49 1.394(16)
C45 H45 0.9500
C45 C46 1.399(17)
C46 H46 0.9500
C46 C47 1.36(2)
C47 H47 0.9500
C47 C48 1.41(2)
C48 H48 0.9500
C48 C49 1.387(16)
C49 H49 0.9500
C50 H50A 0.9900
C50 H50B 0.9900
C50 C51 1.495(15)
C51 C52 1.363(17)
C51 C56 1.398(15)
C52 H52 0.9500
C52 C53 1.41(2)
C53 H53 0.9500
C53 C54 1.38(2)
C54 H54 0.9500
C54 C55 1.39(2)
C55 H55 0.9500
C55 C56 1.353(18)
C56 H56 0.9500
C57 H57 1.0000
C57 C58 1.530(14)
C57 C63 1.535(13)
C58 H58A 0.9900
C58 H58B 0.9900
C58 C59 1.507(16)
C59 H59 1.0000
C59 C60 1.569(16)
C59 C61 1.511(15)
C60 H60A 0.9800
C60 H60B 0.9800
C60 H60C 0.9800
C61 H61A 0.9900
C61 H61B 0.9900
C61 C62 1.527(15)
C62 H62A 0.9900
C62 H62B 0.9900
C62 C63 1.517(14)
C63 H63 1.0000
C63 C64 1.539(15)
C64 H64 1.0000
C64 C65 1.555(16)
C64 C66 1.530(15)
C65 H65A 0.9800
C65 H65B 0.9800
C65 H65C 0.9800
C66 H66A 0.9800
C66 H66B 0.9800
C66 H66C 0.9800
C67 H67 1.0000
C67 C68 1.532(14)
C67 C73 1.542(12)
C68 H68A 0.9900
C68 H68B 0.9900
C68 C69 1.514(14)
C69 H69 1.0000
C69 C70 1.530(17)
C69 C71 1.529(14)
C70 H70A 0.9800
C70 H70B 0.9800
C70 H70C 0.9800
C71 H71A 0.9900
C71 H71B 0.9900
C71 C72 1.517(17)
C72 H72A 0.9900
C72 H72B 0.9900
C72 C73 1.544(15)
C73 H73 1.0000
C73 C74 1.532(15)
C74 H74 1.0000
C74 C75 1.520(17)
C74 C76 1.536(15)
C75 H75A 0.9800
C75 H75B 0.9800
C75 H75C 0.9800
C76 H76A 0.9800
C76 H76B 0.9800
C76 H76C 0.9800

loop_
_geom_torsion_atom_site_label_1
_geom_torsion_atom_site_label_2
_geom_torsion_atom_site_label_3
_geom_torsion_atom_site_label_4
_geom_torsion
N1 N2 C5 N3 1.5(13)
N1 C23 C24 C25 -76.8(11)
N1 C23 C29 C28 77.7(11)
N1 C23 C29 C30 -53.4(11)
N2 N1 C1 Pd1 -176.0(7)
N2 N1 C1 N3 0.4(11)
N2 N1 C23 C24 91.1(11)
N2 N1 C23 C29 -35.8(13)
N3 C9 C10 C11 -73.0(14)
N3 C9 C10 C15 107.4(11)
N4 N5 C6 N6 2.5(12)
N4 C33 C34 C35 -76.4(10)
N4 C33 C39 C38 79.4(11)
N4 C33 C39 C40 -51.2(11)
N5 N4 C2 Pd1 -173.7(8)
N5 N4 C2 N6 0.5(11)
N5 N4 C33 C34 88.5(11)
N5 N4 C33 C39 -38.0(13)
N6 C16 C17 C18 106.7(11)
N6 C16 C17 C22 -72.8(12)
C0AA C25 C27 C28 -179.4(10)
C1 N1 N2 C5 -1.2(12)
C1 N1 C23 C24 -83.8(11)
C1 N1 C23 C29 149.3(9)
C1 N3 C5 N2 -1.3(13)
C1 N3 C9 C10 144.6(10)
C2 N4 N5 C6 -1.8(12)
C2 N4 C33 C34 -86.7(11)
C2 N4 C33 C39 146.8(9)
C2 N6 C6 N5 -2.4(13)
C2 N6 C16 C17 140.8(9)
C5 N3 C1 Pd1 177.3(7)
C5 N3 C1 N1 0.5(11)
C5 N3 C9 C10 -41.1(14)
C6 N6 C2 Pd1 175.8(7)
C6 N6 C2 N4 1.1(11)
C6 N6 C16 C17 -44.4(13)
C9 N3 C1 Pd1 -7.5(13)
C9 N3 C1 N1 175.7(9)
C9 N3 C5 N2 -176.3(10)
C9 C10 C11 C12 178.9(12)
C9 C10 C15 C14 179.6(11)
C10 C11 C12 C13 1(2)
C11 C10 C15 C14 0.0(17)
C11 C12 C13 C14 1(2)
C12 C13 C14 C15 -2.3(19)
C13 C14 C15 C10 1.9(18)
C15 C10 C11 C12 -1.5(18)
C16 N6 C2 Pd1 -8.5(13)
C16 N6 C2 N4 176.8(9)
C16 N6 C6 N5 -177.9(9)
C16 C17 C18 C19 179.6(9)
C16 C17 C22 C21 -179.9(10)
C17 C18 C19 C20 0.5(18)
C18 C17 C22 C21 0.6(18)
C18 C19 C20 C21 0.1(19)
C19 C20 C21 C22 0(2)
C20 C21 C22 C17 0(2)
C22 C17 C18 C19 -0.9(16)
C23 N1 N2 C5 -176.6(9)
C23 N1 C1 Pd1 -0.7(15)
C23 N1 C1 N3 175.7(9)
C23 C24 C25 C0AA -179.1(10)
C23 C24 C25 C27 -56.0(12)
C23 C29 C30 C31 -171.5(9)
C23 C29 C30 C32 -49.7(12)
C24 C23 C29 C28 -47.5(11)
C24 C23 C29 C30 -178.7(8)
C24 C25 C27 C28 57.2(12)
C25 C27 C28 C29 -55.6(13)
C27 C28 C29 C23 50.3(12)
C27 C28 C29 C30 -178.4(9)
C28 C29 C30 C31 58.0(12)
C28 C29 C30 C32 179.8(9)
C29 C23 C24 C25 52.2(12)
C33 N4 N5 C6 -177.5(10)
C33 N4 C2 Pd1 1.9(16)
C33 N4 C2 N6 176.1(10)
C33 C34 C35 C36 -179.4(8)
C33 C34 C35 C37 -54.5(11)
C33 C39 C40 C41 -177.2(9)
C33 C39 C40 C42 -54.4(12)
C34 C33 C39 C38 -46.0(11)
C34 C33 C39 C40 -176.6(9)
C34 C35 C37 C38 56.2(11)
C35 C37 C38 C39 -56.0(12)
C36 C35 C37 C38 -179.7(9)
C37 C38 C39 C33 49.6(12)
C37 C38 C39 C40 179.1(9)
C38 C39 C40 C41 53.9(13)
C38 C39 C40 C42 176.6(10)
C39 C33 C34 C35 50.7(11)
N7 N8 C8 N9 -0.7(12)
N7 C67 C68 C69 -74.5(10)
N7 C67 C73 C72 77.7(11)
N7 C67 C73 C74 -53.5(11)
N8 N7 C4 Pd2 179.3(7)
N8 N7 C4 N9 -0.4(11)
N8 N7 C67 C68 82.5(11)
N8 N7 C67 C73 -43.8(13)
N9 C50 C51 C52 74.3(14)
N9 C50 C51 C56 -104.8(11)
N10 N11 C7 N12 0.9(12)
N10 C57 C58 C59 -73.8(10)
N10 C57 C63 C62 75.8(11)
N10 C57 C63 C64 -54.2(12)
N11 N10 C3 Pd2 -179.5(7)
N11 N10 C3 N12 0.1(11)
N11 N10 C57 C58 88.3(10)
N11 N10 C57 C63 -36.9(13)
N12 C43 C44 C45 -101.2(12)
N12 C43 C44 C49 77.8(12)
C3 N10 N11 C7 -0.6(11)
C3 N10 C57 C58 -85.0(11)
C3 N10 C57 C63 149.8(9)
C3 N12 C7 N11 -0.9(13)
C3 N12 C43 C44 -139.6(10)
C4 N7 N8 C8 0.7(12)
C4 N7 C67 C68 -91.0(11)
C4 N7 C67 C73 142.7(10)
C4 N9 C8 N8 0.5(13)
C4 N9 C50 C51 -142.2(10)
C7 N12 C3 Pd2 -179.9(7)
C7 N12 C3 N10 0.4(11)
C7 N12 C43 C44 43.6(15)
C8 N9 C4 Pd2 -179.8(7)
C8 N9 C4 N7 -0.1(11)
C8 N9 C50 C51 42.4(15)
C43 N12 C3 Pd2 2.9(14)
C43 N12 C3 N10 -176.8(9)
C43 N12 C7 N11 176.3(9)
C43 C44 C45 C46 179.7(10)
C43 C44 C49 C48 -178.7(10)
C44 C45 C46 C47 -1.2(18)
C45 C44 C49 C48 0.3(16)
C45 C46 C47 C48 0.5(19)
C46 C47 C48 C49 0.6(19)
C47 C48 C49 C44 -1.0(18)
C49 C44 C45 C46 0.8(16)
C50 N9 C4 Pd2 4.1(14)
C50 N9 C4 N7 -176.2(10)
C50 N9 C8 N8 176.6(10)
C50 C51 C52 C53 179.7(11)
C50 C51 C56 C55 179.5(11)
C51 C52 C53 C54 2(2)
C52 C51 C56 C55 0.4(18)
C52 C53 C54 C55 -1(2)
C53 C54 C55 C56 0(2)
C54 C55 C56 C51 0.0(19)
C56 C51 C52 C53 -1.2(18)
C57 N10 N11 C7 -174.6(9)
C57 N10 C3 Pd2 -5.7(15)
C57 N10 C3 N12 173.9(9)
C57 C58 C59 C60 178.9(10)
C57 C58 C59 C61 -58.2(12)
C57 C63 C64 C65 -45.0(13)
C57 C63 C64 C66 -164.9(10)
C58 C57 C63 C62 -47.6(11)
C58 C57 C63 C64 -177.6(9)
C58 C59 C61 C62 56.7(14)
C59 C61 C62 C63 -52.2(14)
C60 C59 C61 C62 -179.5(12)
C61 C62 C63 C57 47.9(12)
C61 C62 C63 C64 179.2(9)
C62 C63 C64 C65 -175.6(10)
C62 C63 C64 C66 64.5(13)
C63 C57 C58 C59 53.3(12)
C67 N7 N8 C8 -173.4(9)
C67 N7 C4 Pd2 -6.6(15)
C67 N7 C4 N9 173.7(9)
C67 C68 C69 C70 -179.9(9)
C67 C68 C69 C71 -56.8(12)
C67 C73 C74 C75 -57.3(12)
C67 C73 C74 C76 -178.8(9)
C68 C67 C73 C72 -47.4(11)
C68 C67 C73 C74 -178.6(8)
C68 C69 C71 C72 56.6(12)
C69 C71 C72 C73 -54.5(13)
C70 C69 C71 C72 -179.7(10)
C71 C72 C73 C67 49.3(12)
C71 C72 C73 C74 -179.9(9)
C72 C73 C74 C75 172.9(9)
C72 C73 C74 C76 51.4(12)
C73 C67 C68 C69 53.0(11)
